data_2009987
loop_
_publ_author_name
'Fukuyama, K.'
'Irie-Fujii, M.'

_publ_section_title
;
 2-Thymin-1-ylethyl ester of
 <i>N</i>-<i>tert</i>-butoxycarbonyl-<small>L</small>-tryptophan,
 C~23~H~28~N~4~O~6~
;
_journal_issue 8
_journal_name_full 'Acta Crystallographica Section C'
_journal_page_first 1267
_journal_page_last 1269
_journal_paper_doi 10.1107/S010827019301248X
_journal_volume 50
_journal_year 1994
_chemical_formula_moiety 'C23 H28 N4 O6'
_chemical_formula_sum 'C23 H28 N4 O6'
_chemical_formula_weight 456.5
_symmetry_cell_setting orthorhombic
_symmetry_space_group_name_Hall 'P 2ac 2ab'
_symmetry_space_group_name_H-M 'P 21 21 21'
_atom_type_scat_source IntTabIV
_cell_angle_alpha 90
_cell_angle_beta 90
_cell_angle_gamma 90
_cell_formula_units_Z 4
_cell_length_a 27.414(5)
_cell_length_b 9.676(3)
_cell_length_c 8.843(3)
_cell_measurement_reflns_used 16
_cell_measurement_temperature 293
_cell_measurement_theta_max 15
_cell_measurement_theta_min 12.5
_cell_volume 2345.7(12)
_diffrn_measurement_device 'Rigaku four-circle'
_diffrn_measurement_method \w-2\q
_diffrn_radiation_type CuK\a
_diffrn_radiation_wavelength 1.5418
_diffrn_reflns_limit_h_max 30
_diffrn_reflns_limit_h_min 0
_diffrn_reflns_limit_k_max 10
_diffrn_reflns_limit_k_min 0
_diffrn_reflns_limit_l_max 9
_diffrn_reflns_limit_l_min 0
_diffrn_reflns_number 2011
_diffrn_reflns_theta_max 60
_diffrn_standards_decay_% +-1.2
_diffrn_standards_interval_count 100
_diffrn_standards_number 2
_exptl_absorpt_coefficient_mu .75
_exptl_absorpt_correction_type none
_exptl_crystal_colour colourless
_exptl_crystal_density_diffrn 1.29
_exptl_crystal_description plate-like
_exptl_crystal_size_max .4
_exptl_crystal_size_mid .3
_exptl_crystal_size_min .1
_refine_diff_density_max .18
_refine_diff_density_min -.20
_refine_ls_goodness_of_fit_obs .88
_refine_ls_hydrogen_treatment refall
_refine_ls_number_parameters 411
_refine_ls_number_reflns 1817
_refine_ls_R_factor_obs .057
_refine_ls_shift/esd_max .58
_refine_ls_structure_factor_coef F
_refine_ls_weighting_scheme
; 1 for F~o~ <= 18 and 1/[1 + 0.25(F~o~-18)]
for F~o~ > 18
;
_refine_ls_wR_factor_obs .073
_reflns_number_observed 1817
_reflns_number_total 1817
_reflns_observed_criterion F~o~>2\s(F~o~)
_cod_data_source_file oh1049.cif
_cod_data_source_block oh1049_structure_1_of_1
_cod_original_cell_volume 2346.0(10)
_cod_database_code 2009987

loop_
_symmetry_equiv_pos_as_xyz
x,y,z
x,1+y,z
x,y,1+z

loop_
_atom_site_label
_atom_site_fract_x
_atom_site_fract_y
_atom_site_fract_z
C(1) .6729(2) -.0606(6) .8840(6)
C(2) .7086(2) -.1326(7) .9642(9)
C(3) .7261(2) -.0829(8) 1.1053(9)
C(4) .7083(2) .0303(7) 1.1683(7)
C(5) .6730(2) .1039(6) 1.0913(6)
C(6) .6551(2) .0598(5) .9483(5)
C(7) .6198(2) .1618(5) .9025(6)
C(8) .6176(2) .2573(6) 1.0132(6)
C(9) .5924(2) .1589(6) .7570(6)
C(10) .6234(2) .1924(5) .6177(6)
C(11) .5920(2) .1720(5) .4773(6)
C(12) .5655(2) -.0149(6) .3126(7)
C(13) .5195(2) -.0863(6) .3663(7)
C(14) .5407(2) -.3247(5) .4193(7)
C(15) .5536(2) -.3999(6) .6881(7)
C(16) .5433(2) -.2583(5) .7352(7)
C(17) .5311(2) -.1676(5) .6281(6)
C(18) .5457(3) -.2233(6) .8986(7)
C(19) .6676(2) .3885(5) .5174(5)
C(20) .6981(2) .6140(5) .4287(6)
C(21) .6711(3) .6045(7) .2793(7)
C(22) .6895(3) .7586(6) .4981(9)
C(23) .7501(2) .5787(7) .4188(9)
O(1) .5641(2) -.4949(4) .7742(6)
O(2) .5415(2) -.3549(4) .2871(5)
O(3) .59380(10) .0352(3) .4399(4)
O(4) .56870(10) .2575(4) .4134(4)
O(5) .68490(10) .3229(3) .4147(4)
O(6) .67320(10) .5249(3) .5426(4)
N(1) .6494(2) .2248(5) 1.1262(5)
N(2) .5300(2) -.1963(4) .4752(6)
N(3) .5508(2) -.4231(4) .5328(5)
N(4) .63920(10) .3354(4) .6274(5)
H1 .65494 -.09768 .78860
H2 .72341 -.21325 .91761
H3 .75380 -.14683 1.14780
H4 .72345 .06230 1.27050
H5 .65686 .27982 1.21250
H6 .59751 .33817 1.00707
H7 .56144 .22786 .76399
H8 .57943 .05810 .74425
H9 .64920 .13591 .61439
H10 .59263 -.09639 .24471
H11 .55591 .04783 .25417
H12 .49937 -.12837 .28602
H13 .49669 -.03506 .40406
H14 .55543 -.53212 .49850
H15 .51885 -.05981 .66638
H16 .62459 .40032 .70505
H17 .57717 -.26548 .93282
H18 .51743 -.25201 .95706
H19 .54499 -.11599 .92089
H20 .63241 .60342 .29431
H21 .67986 .51976 .22598
H22 .67875 .69105 .21859
H23 .71846 .76588 .57642
H24 .65263 .77095 .53157
H25 .69157 .82291 .43224
H26 .76467 .65755 .36864
H27 .75563 .49971 .36252
H28 .76404 .56305 .51605

loop_
_geom_angle_atom_site_label_1
_geom_angle_atom_site_label_2
_geom_angle_atom_site_label_3
_geom_angle_site_symmetry_1
_geom_angle_site_symmetry_2
_geom_angle_site_symmetry_3
_geom_angle
_geom_angle_publ_flag
C(2) C(1) C(6) . . . 117.3(6) yes
C(2) C(3) C(4) . . . 121.7(7) yes
C(4) C(5) C(6) . . . 121.7(5) yes
C(6) C(5) N(1) . . . 107.0(5) yes
C(1) C(6) C(7) . . . 134.2(5) yes
C(6) C(7) C(8) . . . 107.2(5) yes
C(8) C(7) C(9) . . . 128.1(5) yes
C(7) C(9) C(10) . . . 114.1(4) yes
C(9) C(10) N(4) . . . 108.7(4) yes
(10) C(11) O(3) . . . 107.6(4) yes
O(3) C(11) O(4) . . . 125.5(5) yes
C(12) C(13) N(2) . . . 112.1(5) yes
O(2) C(14) N(3) . . . 121.5(6) yes
C(16) C(15) O(1) . . . 124.8(6) yes
O(1) C(15) N(3) . . . 120.2(6) yes
C(15) C(16) C(18) . . . 118.9(5) yes
C(16) C(17) N(2) . . . 124.7(5) yes
O(5) C(19) N(4) . . . 124.8(4) yes
C(21) C(20) C(22) . . . 109.1(6) yes
C(21) C(20) O(6) . . . 109.3(5) yes
C(22) C(20) O(6) . . . 100.7(5) yes
C(11) O(3) C(12) . . . 119.4(4) yes
C(5) N(1) C(8) . . . 109.5(5) yes
C(13) N(2) C(17) . . . 120.2(5) yes
C(14) N(3) C(15) . . . 127.0(5) yes
N(4) O(1) C(15) . 2_555 2_555 108.0(4) yes
N(1) O(5) C(19) . 3_555 3_555 134.9(3) yes
C(1) C(2) C(3) . . . 121.0(7) yes
C(3) C(4) C(5) . . . 118.6(7) yes
C(4) C(5) N(1) . . . 131.3(6) yes
C(1) C(6) C(5) . . . 119.8(5) yes
C(5) C(6) C(7) . . . 106.0(4) yes
C(6) C(7) C(9) . . . 124.7(5) yes
C(7) C(8) N(1) . . . 110.3(5) yes
C(9) C(10) C(11) . . . 108.3(4) yes
C(11) C(10) N(4) . . . 110.0(4) yes
C(10) C(11) O(4) . . . 126.9(5) yes
C(13) C(12) O(3) . . . 110.8(5) yes
O(2) C(14) N(2) . . . 125.1(6) yes
N(2) C(14) N(3) . . . 113.4(5) yes
C(16) C(15) N(3) . . . 115.0(5) yes
C(15) C(16) C(17) . . . 117.6(5) yes
C(17) C(16) C(18) . . . 123.5(6) yes
O(5) C(19) O(6) . . . 126.6(4) yes
O(6) C(19) N(4) . . . 108.7(4) yes
C(21) C(20) C(23) . . . 114.0(6) yes
C(22) C(20) C(23) . . . 112.4(6) yes
C(23) C(20) O(6) . . . 110.5(5) yes
C(19) O(6) C(20) . . . 120.4(4) yes
C(13) N(2) C(14) . . . 117.6(5) yes
C(14) N(2) C(17) . . . 122.1(5) yes
C(10) N(4) C(19) . . . 119.6(4) yes
N(3) O(4) C(11) 2_555 . . 125.4(3) yes

loop_
_geom_bond_atom_site_label_1
_geom_bond_atom_site_label_2
_geom_bond_site_symmetry_1
_geom_bond_site_symmetry_2
_geom_bond_distance
_geom_bond_publ_flag
C(1) C(2) . . 1.394(10) yes
C(2) C(3) . . 1.421(11) yes
C(4) C(5) . . 1.382(9) yes
C(5) N(1) . . 1.372(8) yes
C(7) C(8) . . 1.347(8) yes
C(8) N(1) . . 1.362(8) yes
C(10) C(11) . . 1.524(7) yes
C(11) O(3) . . 1.365(6) yes
C(12) C(13) . . 1.513(9) yes
C(13) N(2) . . 1.463(8) yes
C(14) N(2) . . 1.369(8) yes
C(15) C(16) . . 1.459(9) yes
C(15) N(3) . . 1.394(8) yes
C(16) C(18) . . 1.485(9) yes
C(19) O(5) . . 1.205(6) yes
C(19) N(4) . . 1.347(6) yes
C(20) C(22) . . 1.546(11) yes
C(20) O(6) . . 1.491(7) yes
N(3) O(4) 2_555 . 3.302(6) yes
C(1) C(6) . . 1.385(7) yes
C(3) C(4) . . 1.322(11) yes
C(5) C(6) . . 1.422(7) yes
C(6) C(7) . . 1.440(7) yes
C(7) C(9) . . 1.491(8) yes
C(9) C(10) . . 1.533(7) yes
C(10) N(4) . . 1.452(6) yes
C(11) O(4) . . 1.189(6) yes
C(12) O(3) . . 1.452(7) yes
C(14) O(2) . . 1.205(8) yes
C(14) N(3) . . 1.411(8) yes
C(15) O(1) . . 1.228(8) yes
C(16) C(17) . . 1.334(8) yes
C(17) N(2) . . 1.380(8) yes
C(19) O(6) . . 1.347(6) yes
C(20) C(21) . . 1.516(9) yes
C(20) C(23) . . 1.471(10) yes
N(4) O(1) . 2_555 2.938(6) yes
N(1) O(5) . 3_555 2.890(6) yes
